data_7214473
loop_
_publ_author_name
'Yang, Wei'
'Wang, Chiming'
'Ma, Qi'
'Liu, Chenxi'
'Wang, Hailong'
'Jiang, Jianzhuang'

_publ_section_title
;
 Synthesis, crystal structures, and luminescence properties of seven
 tripodal imidazole-based Zn/Cd(ii) coordination polymers induced by
 tricarboxylates
;
_journal_issue 21
_journal_name_full CrystEngComm
_journal_page_first 4554
_journal_paper_doi 10.1039/c4ce00212a
_journal_volume 16
_journal_year 2014
_chemical_formula_sum 'C30 H24 Cd1.5 N6 O10'
_chemical_formula_weight 797.15
_chemical_name_systematic
;
 ?
;
_space_group_IT_number 56
_symmetry_cell_setting orthorhombic
_symmetry_space_group_name_Hall '-P 2ab 2ac'
_symmetry_space_group_name_H-M 'P c c n'
_atom_sites_solution_hydrogens geom
_atom_sites_solution_primary direct
_atom_sites_solution_secondary difmap
_audit_creation_method SHELXL-97
_cell_angle_alpha 90.00
_cell_angle_beta 90.00
_cell_angle_gamma 90.00
_cell_formula_units_Z 8
_cell_length_a 32.5833(8)
_cell_length_b 10.1910(3)
_cell_length_c 19.1380(5)
_cell_measurement_reflns_used 6634
_cell_measurement_temperature 293(2)
_cell_measurement_theta_max 28.45
_cell_measurement_theta_min 2.93
_cell_volume 6354.9(3)
_computing_structure_refinement 'SHELXL-97 (Sheldrick, 1997)'
_diffrn_ambient_temperature 293(2)
_diffrn_detector_area_resol_mean 16.2141
_diffrn_measured_fraction_theta_full 0.998
_diffrn_measured_fraction_theta_max 0.998
_diffrn_measurement_device_type 'Xcalibur, Eos, Gemini'
_diffrn_measurement_method '\w scans'
_diffrn_radiation_monochromator graphite
_diffrn_radiation_source 'fine-focus sealed tube'
_diffrn_radiation_type MoK\a
_diffrn_radiation_wavelength 0.71073
_diffrn_reflns_av_R_equivalents 0.0392
_diffrn_reflns_av_sigmaI/netI 0.0385
_diffrn_reflns_limit_h_max 38
_diffrn_reflns_limit_h_min -38
_diffrn_reflns_limit_k_max 11
_diffrn_reflns_limit_k_min -12
_diffrn_reflns_limit_l_max 20
_diffrn_reflns_limit_l_min -22
_diffrn_reflns_number 21570
_diffrn_reflns_theta_full 25.00
_diffrn_reflns_theta_max 25.00
_diffrn_reflns_theta_min 2.94
_diffrn_standards_interval_count 0
_diffrn_standards_interval_time 0
_diffrn_standards_number 0
_exptl_absorpt_coefficient_mu 1.079
_exptl_absorpt_correction_T_max 0.917
_exptl_absorpt_correction_T_min 0.834
_exptl_absorpt_correction_type multi-scan
_exptl_absorpt_process_details
;
CrysAlisPro, Oxford Diffraction Ltd.,
Version 1.171.34.40 (release 27-08-2010 CrysAlis171 .NET)
(compiled Aug 27 2010,11:50:40)
Empirical absorption correction using spherical harmonics,
 implemented in SCALE3 ABSPACK scaling algorithm.
;
_exptl_crystal_colour colorless
_exptl_crystal_density_diffrn 1.666
_exptl_crystal_density_method 'not measured'
_exptl_crystal_description block
_exptl_crystal_F_000 3184
_exptl_crystal_size_max 0.18
_exptl_crystal_size_mid 0.14
_exptl_crystal_size_min 0.08
_refine_diff_density_max 1.329
_refine_diff_density_min -0.580
_refine_diff_density_rms 0.091
_refine_ls_extinction_method none
_refine_ls_goodness_of_fit_ref 1.082
_refine_ls_hydrogen_treatment mixed
_refine_ls_matrix_type full
_refine_ls_number_parameters 434
_refine_ls_number_reflns 5584
_refine_ls_number_restraints 9
_refine_ls_restrained_S_all 1.145
_refine_ls_R_factor_all 0.0614
_refine_ls_R_factor_gt 0.0459
_refine_ls_shift/su_max 0.001
_refine_ls_shift/su_mean 0.000
_refine_ls_structure_factor_coef Fsqd
_refine_ls_weighting_details 'calc w=1/[\s^2^(Fo^2^)+(0.0406P)^2^+18.0250P] where P=(Fo^2^+2Fc^2^)/3'
_refine_ls_weighting_scheme calc
_refine_ls_wR_factor_gt 0.1060
_refine_ls_wR_factor_ref 0.1119
_reflns_number_gt 4479
_reflns_number_total 5584
_reflns_threshold_expression >2sigma(I)
_cod_data_source_file c4ce00212a3.cif
_cod_data_source_block 4
_cod_depositor_comments 'Adding full bibliography for 7214470--7214476.cif.'
_cod_original_sg_symbol_Hall '-P 2ab 2ac '
_cod_original_formula_sum 'C30 H24 Cd1.50 N6 O10'
_cod_database_code 7214473

loop_
_symmetry_equiv_pos_as_xyz
'x, y, z'
'-x+1/2, -y+1/2, z'
'x+1/2, -y, -z+1/2'
'-x, y+1/2, -z+1/2'
'-x, -y, -z'
'x-1/2, y-1/2, -z'
'-x-1/2, y, z-1/2'
'x, -y-1/2, z-1/2'

loop_
_atom_site_label
_atom_site_type_symbol
_atom_site_fract_x
_atom_site_fract_y
_atom_site_fract_z
_atom_site_U_iso_or_equiv
_atom_site_adp_type
_atom_site_occupancy
_atom_site_symmetry_multiplicity
_atom_site_calc_flag
_atom_site_refinement_flags
C1 C 0.57029(16) 0.0715(5) 0.3333(3) 0.0310(12) Uani 1 1 d .
H1 H 0.5437 0.0873 0.3490 0.037 Uiso 1 1 calc R
C2 C 0.62262(17) -0.0137(6) 0.2815(3) 0.0422(15) Uani 1 1 d .
H2 H 0.6386 -0.0700 0.2546 0.051 Uiso 1 1 calc R
C3 C 0.63638(17) 0.0931(6) 0.3145(3) 0.0455(15) Uani 1 1 d .
H3 H 0.6632 0.1247 0.3149 0.055 Uiso 1 1 calc R
C4 C 0.60223(16) 0.2704(5) 0.3841(3) 0.0311(12) Uani 1 1 d .
C5 C 0.57765(16) 0.2861(5) 0.4436(3) 0.0354(13) Uani 1 1 d .
H5 H 0.5616 0.2176 0.4606 0.042 Uiso 1 1 calc R
C6 C 0.57817(16) 0.4073(5) 0.4758(3) 0.0317(12) Uani 1 1 d .
C7 C 0.60237(16) 0.5096(5) 0.4519(3) 0.0338(12) Uani 1 1 d .
H7 H 0.6021 0.5908 0.4741 0.041 Uiso 1 1 calc R
C8 C 0.62698(16) 0.4881(5) 0.3939(3) 0.0314(12) Uani 1 1 d .
C9 C 0.62636(17) 0.3695(5) 0.3586(3) 0.0349(13) Uani 1 1 d .
H9 H 0.6420 0.3574 0.3185 0.042 Uiso 1 1 calc R
C10 C 0.56275(17) 0.5194(5) 0.5869(3) 0.0373(13) Uani 1 1 d .
H10 H 0.5861 0.5719 0.5869 0.045 Uiso 1 1 calc R
N4 N 0.53422(14) 0.5229(4) 0.6358(2) 0.0376(11) Uani 1 1 d .
C12 C 0.51727(18) 0.3720(6) 0.5558(3) 0.0439(15) Uani 1 1 d .
H12 H 0.5034 0.3062 0.5318 0.053 Uiso 1 1 calc R
C13 C 0.68341(18) 0.5817(6) 0.3226(3) 0.0442(15) Uani 1 1 d .
H13 H 0.6888 0.5066 0.2965 0.053 Uiso 1 1 calc R
C14 C 0.6870(2) 0.7741(7) 0.3643(4) 0.074(2) Uani 1 1 d .
H14 H 0.6955 0.8600 0.3723 0.088 Uiso 1 1 calc R
C15 C 0.6566(3) 0.7146(7) 0.3981(5) 0.084(3) Uani 1 1 d .
H15 H 0.6405 0.7503 0.4334 0.101 Uiso 1 1 calc R
C16 C 0.72046(18) 0.9418(6) 0.1519(4) 0.0469(16) Uani 1 1 d .
C17 C 0.71417(16) 1.0234(5) 0.0879(3) 0.0393(14) Uani 1 1 d .
C18 C 0.7360(2) 0.9907(7) 0.0275(4) 0.0601(19) Uani 1 1 d .
H18 H 0.7534 0.9185 0.0279 0.072 Uiso 1 1 calc R
C19 C 0.7321(2) 1.0634(8) -0.0321(4) 0.064(2) Uani 1 1 d .
H19 H 0.7473 1.0417 -0.0716 0.077 Uiso 1 1 calc R
C20 C 0.7063(2) 1.1667(7) -0.0336(4) 0.0552(17) Uani 1 1 d .
H20 H 0.7039 1.2160 -0.0743 0.066 Uiso 1 1 calc R
C21 C 0.68382(18) 1.1999(6) 0.0234(3) 0.0477(15) Uani 1 1 d .
H21 H 0.6658 1.2706 0.0214 0.057 Uiso 1 1 calc R
C22 C 0.68777(16) 1.1282(5) 0.0846(3) 0.0389(14) Uani 1 1 d .
C23 C 0.64501(16) 1.2697(5) 0.1550(3) 0.0400(14) Uani 1 1 d .
C24 C 0.66579(17) 1.3869(6) 0.1517(3) 0.0480(16) Uani 1 1 d .
H24 H 0.6934 1.3885 0.1393 0.058 Uiso 1 1 calc R
C25 C 0.64563(16) 1.5017(6) 0.1668(3) 0.0417(14) Uani 1 1 d .
H25 H 0.6597 1.5810 0.1636 0.050 Uiso 1 1 calc R
C26 C 0.60423(15) 1.5016(5) 0.1870(3) 0.0312(12) Uani 1 1 d .
C27 C 0.58374(15) 1.3818(5) 0.1913(3) 0.0309(12) Uani 1 1 d .
C28 C 0.60406(16) 1.2655(5) 0.1754(3) 0.0365(13) Uani 1 1 d .
H28 H 0.5904 1.1856 0.1783 0.044 Uiso 1 1 calc R
C29 C 0.53938(16) 1.3718(5) 0.2119(3) 0.0336(13) Uani 1 1 d .
C30 C 0.58331(16) 1.6280(5) 0.2047(3) 0.0342(12) Uani 1 1 d .
N1 N 0.58094(13) -0.0281(4) 0.2935(2) 0.0363(11) Uani 1 1 d .
N2 N 0.60285(13) 0.1474(4) 0.3481(2) 0.0332(10) Uani 1 1 d .
N3 N 0.55394(13) 0.4304(4) 0.5370(2) 0.0327(10) Uani 1 1 d .
C11 C 0.50566(18) 0.4305(6) 0.6165(3) 0.0442(15) Uani 1 1 d .
H11 H 0.4819 0.4108 0.6413 0.053 Uiso 1 1 calc R
N5 N 0.65368(14) 0.5907(4) 0.3711(2) 0.0360(11) Uani 1 1 d .
N6 N 0.70381(14) 0.6925(5) 0.3167(2) 0.0415(12) Uani 1 1 d .
O1 O 0.70920(17) 0.8231(5) 0.1493(3) 0.0768(16) Uani 1 1 d .
O2 O 0.73898(17) 0.9841(5) 0.2027(3) 0.0708(14) Uani 1 1 d .
O3 O 0.66387(13) 1.1496(4) 0.1438(2) 0.0550(12) Uani 1 1 d .
O4 O 0.53059(12) 1.3097(4) 0.2664(2) 0.0497(11) Uani 1 1 d .
O5 O 0.51272(12) 1.4216(5) 0.1739(2) 0.0579(12) Uani 1 1 d .
O6 O 0.55777(16) 1.6321(4) 0.2526(3) 0.0673(15) Uani 1 1 d .
O7 O 0.59158(16) 1.7282(4) 0.1710(3) 0.0676(15) Uani 1 1 d .
O8 O 0.64227(19) 1.7603(7) 0.0618(3) 0.103(2) Uani 1 1 d D
H8A H 0.6212 1.7180 0.0404 0.155 Uiso 1 1 d RD
H8B H 0.6639 1.7104 0.0624 0.155 Uiso 1 1 d RD
O9 O 0.7500 1.2500 0.2765(5) 0.160(5) Uani 1 2 d SD
H9A H 0.7552 1.3230 0.3133 0.240 Uiso 0.50 1 d PRD
H9B H 0.7412 1.2773 0.2324 0.240 Uiso 0.50 1 d PRD
O10 O 0.5273(4) 1.5199(18) 0.0443(6) 0.333(11) Uani 1 1 d D
H10A H 0.5301 1.5974 0.0596 0.500 Uiso 1 1 d RD
H10B H 0.5497 1.4810 0.0383 0.500 Uiso 1 1 d RD
Cd1 Cd 0.537542(11) -0.15372(3) 0.23282(2) 0.02951(13) Uani 1 1 d .
Cd2 Cd 0.7500 0.7500 0.23735(3) 0.03747(17) Uani 1 2 d S
O11 O 0.6250(7) 1.5139(14) -0.0098(7) 0.162(8) Uani 0.50 1 d P

loop_
_atom_site_aniso_label
_atom_site_aniso_U_11
_atom_site_aniso_U_22
_atom_site_aniso_U_33
_atom_site_aniso_U_23
_atom_site_aniso_U_13
_atom_site_aniso_U_12
C1 0.028(3) 0.031(3) 0.034(3) -0.006(2) 0.004(2) -0.006(2)
C2 0.034(3) 0.046(3) 0.046(4) -0.018(3) 0.005(3) -0.004(3)
C3 0.034(3) 0.048(4) 0.054(4) -0.014(3) 0.002(3) -0.004(3)
C4 0.032(3) 0.030(3) 0.031(3) -0.007(2) -0.003(2) -0.005(2)
C5 0.034(3) 0.035(3) 0.037(3) -0.001(3) 0.004(3) -0.006(2)
C6 0.035(3) 0.033(3) 0.028(3) -0.003(2) 0.003(2) -0.003(2)
C7 0.044(3) 0.026(3) 0.031(3) -0.003(2) 0.004(3) -0.005(2)
C8 0.031(3) 0.032(3) 0.031(3) 0.001(2) 0.002(2) -0.009(2)
C9 0.038(3) 0.040(3) 0.027(3) -0.006(2) 0.002(2) -0.005(3)
C10 0.041(3) 0.036(3) 0.035(3) -0.007(3) 0.008(3) -0.006(3)
N4 0.043(3) 0.037(3) 0.033(3) -0.003(2) 0.011(2) 0.000(2)
C12 0.046(3) 0.045(3) 0.041(4) -0.003(3) 0.009(3) -0.013(3)
C13 0.048(3) 0.049(4) 0.035(3) -0.014(3) 0.013(3) -0.017(3)
C14 0.092(6) 0.037(4) 0.092(6) -0.018(4) 0.045(5) -0.027(4)
C15 0.106(6) 0.045(4) 0.102(7) -0.026(4) 0.068(5) -0.029(4)
C16 0.032(3) 0.044(4) 0.065(4) 0.002(3) 0.010(3) 0.013(3)
C17 0.029(3) 0.035(3) 0.054(4) 0.001(3) 0.005(3) 0.004(2)
C18 0.060(4) 0.048(4) 0.072(5) -0.010(4) 0.020(4) 0.011(3)
C19 0.081(5) 0.065(5) 0.046(4) -0.011(4) 0.018(4) -0.007(4)
C20 0.064(4) 0.058(4) 0.044(4) 0.005(3) -0.004(4) -0.011(4)
C21 0.038(3) 0.047(4) 0.058(4) 0.007(3) -0.002(3) 0.002(3)
C22 0.027(3) 0.037(3) 0.053(4) -0.001(3) 0.006(3) 0.003(2)
C23 0.033(3) 0.036(3) 0.051(4) 0.007(3) 0.010(3) 0.010(3)
C24 0.024(3) 0.050(4) 0.070(5) 0.007(3) 0.008(3) 0.005(3)
C25 0.032(3) 0.035(3) 0.058(4) 0.003(3) 0.000(3) -0.005(3)
C26 0.032(3) 0.027(3) 0.034(3) -0.002(2) 0.000(2) 0.003(2)
C27 0.029(3) 0.031(3) 0.032(3) -0.001(2) 0.003(2) 0.004(2)
C28 0.038(3) 0.027(3) 0.044(3) -0.001(2) 0.005(3) 0.004(2)
C29 0.032(3) 0.021(3) 0.047(4) -0.007(2) 0.006(3) 0.003(2)
C30 0.035(3) 0.030(3) 0.037(3) -0.003(3) 0.000(3) 0.000(2)
N1 0.038(3) 0.030(2) 0.040(3) -0.007(2) 0.004(2) -0.005(2)
N2 0.036(2) 0.033(2) 0.030(2) -0.007(2) 0.001(2) -0.004(2)
N3 0.034(2) 0.033(2) 0.031(2) -0.002(2) 0.011(2) -0.004(2)
C11 0.042(3) 0.046(4) 0.045(4) 0.002(3) 0.013(3) -0.006(3)
N5 0.043(3) 0.030(2) 0.035(3) -0.005(2) 0.010(2) -0.011(2)
N6 0.042(3) 0.046(3) 0.037(3) -0.001(2) 0.010(2) -0.019(2)
O1 0.086(4) 0.049(3) 0.095(4) 0.020(3) -0.022(3) -0.008(3)
O2 0.091(4) 0.055(3) 0.066(3) 0.011(3) -0.015(3) -0.008(3)
O3 0.057(3) 0.037(2) 0.071(3) 0.014(2) 0.030(2) 0.024(2)
O4 0.039(2) 0.053(3) 0.057(3) 0.016(2) 0.015(2) 0.0056(19)
O5 0.032(2) 0.075(3) 0.067(3) 0.017(3) 0.004(2) 0.015(2)
O6 0.085(3) 0.033(2) 0.084(4) 0.010(2) 0.054(3) 0.012(2)
O7 0.096(4) 0.037(3) 0.070(3) 0.014(2) 0.045(3) 0.018(2)
O8 0.099(5) 0.117(5) 0.093(5) 0.020(4) 0.002(4) 0.010(4)
O9 0.283(16) 0.141(10) 0.056(6) 0.000 0.000 -0.021(10)
O10 0.231(13) 0.62(3) 0.149(9) 0.196(14) -0.065(9) -0.215(16)
Cd1 0.0329(2) 0.0235(2) 0.0322(2) -0.00413(16) 0.00665(18) -0.00239(15)
Cd2 0.0336(3) 0.0414(3) 0.0373(3) 0.000 0.000 -0.0109(3)
O11 0.34(2) 0.079(9) 0.072(9) 0.007(7) -0.053(12) -0.044(12)

loop_
_atom_type_symbol
_atom_type_description
_atom_type_scat_dispersion_real
_atom_type_scat_dispersion_imag
_atom_type_scat_source
C C 0.0033 0.0016 'International Tables Vol C Tables 4.2.6.8 and 6.1.1.4'
H H 0.0000 0.0000 'International Tables Vol C Tables 4.2.6.8 and 6.1.1.4'
N N 0.0061 0.0033 'International Tables Vol C Tables 4.2.6.8 and 6.1.1.4'
O O 0.0106 0.0060 'International Tables Vol C Tables 4.2.6.8 and 6.1.1.4'
Cd Cd -0.8075 1.2024 'International Tables Vol C Tables 4.2.6.8 and 6.1.1.4'

loop_
_geom_angle_atom_site_label_1
_geom_angle_atom_site_label_2
_geom_angle_atom_site_label_3
_geom_angle
_geom_angle_site_symmetry_1
_geom_angle_site_symmetry_3
N1 C1 N2 111.0(5) . .
N1 C1 H1 124.5 . .
N2 C1 H1 124.5 . .
C3 C2 N1 109.7(5) . .
C3 C2 H2 125.2 . .
N1 C2 H2 125.2 . .
C2 C3 N2 106.3(5) . .
C2 C3 H3 126.9 . .
N2 C3 H3 126.9 . .
C9 C4 C5 122.2(5) . .
C9 C4 N2 117.8(5) . .
C5 C4 N2 119.9(5) . .
C6 C5 C4 117.3(5) . .
C6 C5 H5 121.4 . .
C4 C5 H5 121.4 . .
C5 C6 C7 122.2(5) . .
C5 C6 N3 120.4(5) . .
C7 C6 N3 117.4(5) . .
C6 C7 C8 118.4(5) . .
C6 C7 H7 120.8 . .
C8 C7 H7 120.8 . .
C9 C8 C7 121.3(5) . .
C9 C8 N5 119.9(5) . .
C7 C8 N5 118.7(5) . .
C4 C9 C8 118.6(5) . .
C4 C9 H9 120.7 . .
C8 C9 H9 120.7 . .
N4 C10 N3 111.7(5) . .
N4 C10 H10 124.1 . .
N3 C10 H10 124.1 . .
C10 N4 C11 105.6(5) . .
C10 N4 Cd1 123.9(4) . 8_566
C11 N4 Cd1 130.4(4) . 8_566
C11 C12 N3 105.9(5) . .
C11 C12 H12 127.1 . .
N3 C12 H12 127.1 . .
N6 C13 N5 111.4(5) . .
N6 C13 H13 124.3 . .
N5 C13 H13 124.3 . .
C15 C14 N6 110.4(6) . .
C15 C14 H14 124.8 . .
N6 C14 H14 124.8 . .
C14 C15 N5 106.9(6) . .
C14 C15 H15 126.6 . .
N5 C15 H15 126.6 . .
O2 C16 O1 120.7(6) . .
O2 C16 C17 121.5(6) . .
O1 C16 C17 117.4(6) . .
O2 C16 Cd2 66.5(4) . .
O1 C16 Cd2 55.9(3) . .
C17 C16 Cd2 160.0(4) . .
C22 C17 C18 117.8(6) . .
C22 C17 C16 123.9(5) . .
C18 C17 C16 118.4(5) . .
C19 C18 C17 121.0(6) . .
C19 C18 H18 119.5 . .
C17 C18 H18 119.5 . .
C20 C19 C18 119.9(7) . .
C20 C19 H19 120.0 . .
C18 C19 H19 120.0 . .
C19 C20 C21 121.0(7) . .
C19 C20 H20 119.5 . .
C21 C20 H20 119.5 . .
C20 C21 C22 119.8(6) . .
C20 C21 H21 120.1 . .
C22 C21 H21 120.1 . .
C17 C22 C21 120.5(6) . .
C17 C22 O3 115.7(5) . .
C21 C22 O3 123.6(5) . .
C24 C23 O3 122.8(5) . .
C24 C23 C28 120.8(5) . .
O3 C23 C28 116.2(5) . .
C25 C24 C23 119.7(5) . .
C25 C24 H24 120.1 . .
C23 C24 H24 120.1 . .
C24 C25 C26 121.2(5) . .
C24 C25 H25 119.4 . .
C26 C25 H25 119.4 . .
C27 C26 C25 118.5(5) . .
C27 C26 C30 121.5(4) . .
C25 C26 C30 120.0(5) . .
C28 C27 C26 120.3(5) . .
C28 C27 C29 117.2(5) . .
C26 C27 C29 122.4(4) . .
C23 C28 C27 119.5(5) . .
C23 C28 H28 120.3 . .
C27 C28 H28 120.3 . .
O5 C29 O4 122.3(5) . .
O5 C29 C27 119.4(5) . .
O4 C29 C27 118.2(5) . .
O5 C29 Cd1 67.9(3) . 4_665
O4 C29 Cd1 54.6(3) . 4_665
C27 C29 Cd1 172.3(4) . 4_665
O7 C30 O6 120.3(5) . .
O7 C30 C26 119.6(5) . .
O6 C30 C26 120.1(5) . .
O7 C30 Cd1 63.2(3) . 1_575
O6 C30 Cd1 57.3(3) . 1_575
C26 C30 Cd1 173.9(4) . 1_575
C1 N1 C2 105.8(4) . .
C1 N1 Cd1 125.2(4) . .
C2 N1 Cd1 126.6(4) . .
C1 N2 C3 107.2(4) . .
C1 N2 C4 126.5(4) . .
C3 N2 C4 125.8(4) . .
C10 N3 C12 106.8(4) . .
C10 N3 C6 124.9(4) . .
C12 N3 C6 128.2(5) . .
C12 C11 N4 110.0(5) . .
C12 C11 H11 125.0 . .
N4 C11 H11 125.0 . .
C13 N5 C15 105.9(5) . .
C13 N5 C8 126.8(5) . .
C15 N5 C8 127.1(5) . .
C13 N6 C14 105.4(5) . .
C13 N6 Cd2 129.0(4) . .
C14 N6 Cd2 125.1(4) . .
C16 O1 Cd2 96.6(4) . .
C16 O2 Cd2 86.9(4) . .
C23 O3 C22 120.8(4) . .
C29 O4 Cd1 98.5(3) . 4_665
C29 O5 Cd1 85.1(3) . 4_665
C30 O6 Cd1 95.9(3) . 1_575
C30 O7 Cd1 89.8(3) . 1_575
H8A O8 H8B 109.9 . .
H9A O9 H9B 116.7 . .
H10A O10 H10B 113.1 . .
N1 Cd1 O4 135.70(16) . 4_635
N1 Cd1 N4 96.77(17) . 8_565
O4 Cd1 N4 93.18(17) 4_635 8_565
N1 Cd1 O6 106.02(19) . 1_535
O4 Cd1 O6 97.10(17) 4_635 1_535
N4 Cd1 O6 134.12(16) 8_565 1_535
N1 Cd1 O7 94.46(17) . 1_535
O4 Cd1 O7 129.33(17) 4_635 1_535
N4 Cd1 O7 85.86(16) 8_565 1_535
O6 Cd1 O7 53.67(14) 1_535 1_535
N1 Cd1 O5 82.50(15) . 4_635
O4 Cd1 O5 53.82(14) 4_635 4_635
N4 Cd1 O5 111.32(16) 8_565 4_635
O6 Cd1 O5 110.74(15) 1_535 4_635
O7 Cd1 O5 162.76(16) 1_535 4_635
N1 Cd1 C30 102.92(16) . 1_535
O4 Cd1 C30 113.89(16) 4_635 1_535
N4 Cd1 C30 109.88(17) 8_565 1_535
O6 Cd1 C30 26.82(15) 1_535 1_535
O7 Cd1 C30 26.94(15) 1_535 1_535
O5 Cd1 C30 137.42(17) 4_635 1_535
N1 Cd1 C29 108.97(17) . 4_635
O4 Cd1 C29 26.94(16) 4_635 4_635
N4 Cd1 C29 102.43(16) 8_565 4_635
O6 Cd1 C29 106.74(15) 1_535 4_635
O7 Cd1 C29 153.75(16) 1_535 4_635
O5 Cd1 C29 26.93(15) 4_635 4_635
C30 Cd1 C29 130.88(15) 1_535 4_635
N6 Cd2 N6 93.6(2) 2_665 .
N6 Cd2 O1 101.39(19) 2_665 2_665
N6 Cd2 O1 144.94(18) . 2_665
N6 Cd2 O1 144.94(18) 2_665 .
N6 Cd2 O1 101.39(19) . .
O1 Cd2 O1 84.2(3) 2_665 .
N6 Cd2 O2 109.64(18) 2_665 2_665
N6 Cd2 O2 91.53(18) . 2_665
O1 Cd2 O2 53.63(17) 2_665 2_665
O1 Cd2 O2 101.55(19) . 2_665
N6 Cd2 O2 91.53(18) 2_665 .
N6 Cd2 O2 109.64(18) . .
O1 Cd2 O2 101.55(19) 2_665 .
O1 Cd2 O2 53.63(17) . .
O2 Cd2 O2 149.3(3) 2_665 .
N6 Cd2 C16 111.16(18) 2_665 2_665
N6 Cd2 C16 117.5(2) . 2_665
O1 Cd2 C16 27.46(18) 2_665 2_665
O1 Cd2 C16 89.80(19) . 2_665
O2 Cd2 C16 26.65(17) 2_665 2_665
O2 Cd2 C16 125.2(2) . 2_665
N6 Cd2 C16 117.5(2) 2_665 .
N6 Cd2 C16 111.16(18) . .
O1 Cd2 C16 89.80(19) 2_665 .
O1 Cd2 C16 27.46(18) . .
O2 Cd2 C16 125.2(2) 2_665 .
O2 Cd2 C16 26.65(17) . .
C16 Cd2 C16 106.2(3) 2_665 .

loop_
_geom_bond_atom_site_label_1
_geom_bond_atom_site_label_2
_geom_bond_distance
_geom_bond_site_symmetry_2
C1 N1 1.315(6) .
C1 N2 1.343(6) .
C1 H1 0.9300 .
C2 C3 1.336(8) .
C2 N1 1.385(7) .
C2 H2 0.9300 .
C3 N2 1.383(7) .
C3 H3 0.9300 .
C4 C9 1.370(7) .
C4 C5 1.401(7) .
C4 N2 1.431(6) .
C5 C6 1.381(7) .
C5 H5 0.9300 .
C6 C7 1.386(7) .
C6 N3 1.432(6) .
C7 C8 1.386(7) .
C7 H7 0.9300 .
C8 C9 1.384(7) .
C8 N5 1.429(6) .
C9 H9 0.9300 .
C10 N4 1.319(7) .
C10 N3 1.348(7) .
C10 H10 0.9300 .
N4 C11 1.374(7) .
N4 Cd1 2.289(4) 8_566
C12 C11 1.360(8) .
C12 N3 1.382(7) .
C12 H12 0.9300 .
C13 N6 1.316(7) .
C13 N5 1.345(7) .
C13 H13 0.9300 .
C14 C15 1.329(9) .
C14 N6 1.350(8) .
C14 H14 0.9300 .
C15 N5 1.367(8) .
C15 H15 0.9300 .
C16 O2 1.224(8) .
C16 O1 1.265(8) .
C16 C17 1.494(9) .
C16 Cd2 2.725(6) .
C17 C22 1.373(7) .
C17 C18 1.398(9) .
C18 C19 1.366(10) .
C18 H18 0.9300 .
C19 C20 1.348(10) .
C19 H19 0.9300 .
C20 C21 1.356(9) .
C20 H20 0.9300 .
C21 C22 1.386(8) .
C21 H21 0.9300 .
C22 O3 1.392(7) .
C23 C24 1.375(8) .
C23 O3 1.386(6) .
C23 C28 1.391(7) .
C24 C25 1.372(8) .
C24 H24 0.9300 .
C25 C26 1.404(7) .
C25 H25 0.9300 .
C26 C27 1.394(7) .
C26 C30 1.497(7) .
C27 C28 1.392(7) .
C27 C29 1.502(7) .
C28 H28 0.9300 .
C29 O5 1.242(7) .
C29 O4 1.252(7) .
C29 Cd1 2.733(5) 4_665
C30 O7 1.237(7) .
C30 O6 1.239(7) .
C30 Cd1 2.732(5) 1_575
N1 Cd1 2.233(4) .
C11 H11 0.9300 .
N6 Cd2 2.216(4) .
O1 Cd2 2.272(5) .
O2 Cd2 2.502(5) .
O4 Cd1 2.251(4) 4_665
O5 Cd1 2.542(4) 4_665
O6 Cd1 2.311(4) 1_575
O7 Cd1 2.439(4) 1_575
O8 H8A 0.9066 .
O8 H8B 0.8697 .
O9 H9A 1.0381 .
O9 H9B 0.9338 .
O10 H10A 0.8474 .
O10 H10B 0.8390 .
Cd1 O4 2.251(4) 4_635
Cd1 N4 2.289(4) 8_565
Cd1 O6 2.311(4) 1_535
Cd1 O7 2.439(4) 1_535
Cd1 O5 2.542(4) 4_635
Cd1 C30 2.732(5) 1_535
Cd1 C29 2.733(5) 4_635
Cd2 N6 2.216(4) 2_665
Cd2 O1 2.272(5) 2_665
Cd2 O2 2.502(5) 2_665
Cd2 C16 2.725(6) 2_665
